data_2021670
loop_
_publ_author_name
'Lee, Sunhee'
'Kwak, Soyoung'
'Lee, Keumhee'
'Kim, Byung Gi'
'Kim, Minseong'
'Wang, Dong Hwan'
'Han, Won-Sik'

_publ_section_title
;
 Tuning the energy level of TAPC: crystal structure and photophysical and
 electrochemical properties of
 4,4'-(cyclohexane-1,1-diyl)bis[<i>N</i>,<i>N</i>-bis(4-methoxyphenyl)aniline]
;
_journal_coeditor_code QP3026
_journal_issue 7
_journal_name_full 'Acta Crystallographica Section C'
_journal_page_first
;
;
_journal_paper_doi 10.1107/S2053229619007101
_journal_volume 75
_journal_year 2019
_chemical_formula_iupac 'C46 H46 N2 O4'
_chemical_formula_moiety 'C46 H46 N2 O4'
_chemical_formula_sum 'C46 H46 N2 O4'
_chemical_formula_weight 690.85
_chemical_name_systematic
;
4,4'-(Cyclohexane-1,1-diyl)bis[<i>N</i>,<i>N</i>-bis(4-methoxyphenyl)aniline]
;
_space_group_crystal_system triclinic
_space_group_IT_number 2
_space_group_name_Hall '-P 1'
_space_group_name_H-M_alt 'P -1'
_symmetry_space_group_name_Hall '-P 1'
_symmetry_space_group_name_H-M 'P -1'
_atom_sites_solution_hydrogens geom
_audit_creation_method SHELXL-2018/3
_cell_angle_alpha 84.996(2)
_cell_angle_beta 88.444(2)
_cell_angle_gamma 67.500(2)
_cell_formula_units_Z 4
_cell_length_a 13.1586(5)
_cell_length_b 13.1881(6)
_cell_length_c 23.6681(12)
_cell_measurement_reflns_used 9815
_cell_measurement_temperature 223(2)
_cell_measurement_theta_max 26.095
_cell_measurement_theta_min 2.3055
_cell_volume 3780.1(3)
_computing_cell_refinement
;
SAINT (Bruker, 2012)
;
_computing_data_collection
;
APEX2 (Bruker, 2012)
;
_computing_data_reduction
;
SAINT (Bruker, 2012)
;
_computing_molecular_graphics
;
SHELXTL (Sheldrick, 2008)
;
_computing_publication_material
;
SHELXTL (Sheldrick, 2008)
;
_computing_structure_refinement
;
SHELXL2018 (Sheldrick, 2015b) and WinGX (Farrugia, 2012)
;
_computing_structure_solution
;
SHELXT (Sheldrick, 2015a)
;
_diffrn_ambient_temperature 223(2)
_diffrn_measured_fraction_theta_full 0.999
_diffrn_measured_fraction_theta_max 0.986
_diffrn_measurement_device_type 'PHOTON 100 CMOS'
_diffrn_measurement_method '\f and \w scans'
_diffrn_radiation_type MoK\a
_diffrn_radiation_wavelength 0.71073
_diffrn_reflns_av_R_equivalents 0.0980
_diffrn_reflns_av_unetI/netI 0.0632
_diffrn_reflns_limit_h_max 17
_diffrn_reflns_limit_h_min -17
_diffrn_reflns_limit_k_max 17
_diffrn_reflns_limit_k_min -17
_diffrn_reflns_limit_l_max 31
_diffrn_reflns_limit_l_min -31
_diffrn_reflns_number 140302
_diffrn_reflns_theta_full 25.242
_diffrn_reflns_theta_max 28.585
_diffrn_reflns_theta_min 2.107
_exptl_absorpt_coefficient_mu 0.077
_exptl_absorpt_correction_type multi-scan
_exptl_absorpt_process_details 'Bruker SADABS'
_exptl_crystal_colour Colourless
_exptl_crystal_density_diffrn 1.214
_exptl_crystal_description Block
_exptl_crystal_F_000 1472
_exptl_crystal_size_max 0.330
_exptl_crystal_size_mid 0.200
_exptl_crystal_size_min 0.150
_refine_diff_density_max 0.212
_refine_diff_density_min -0.177
_refine_ls_extinction_method none
_refine_ls_goodness_of_fit_ref 1.050
_refine_ls_hydrogen_treatment constr
_refine_ls_matrix_type full
_refine_ls_number_parameters 954
_refine_ls_number_reflns 19056
_refine_ls_number_restraints 0
_refine_ls_restrained_S_all 1.050
_refine_ls_R_factor_all 0.1417
_refine_ls_R_factor_gt 0.0698
_refine_ls_shift/su_max 0.000
_refine_ls_shift/su_mean 0.000
_refine_ls_structure_factor_coef Fsqd
_refine_ls_weighting_details 'w=1/[\s^2^(Fo^2^)+(0.0260P)^2^+1.7687P] where P=(Fo^2^+2Fc^2^)/3'
_refine_ls_weighting_scheme calc
_refine_ls_wR_factor_gt 0.1051
_refine_ls_wR_factor_ref 0.1238
_reflns_number_gt 11070
_reflns_number_total 19056
_reflns_threshold_expression 'I > 2\s(I)'
_cod_data_source_file qp3026sup1.cif
_cod_data_source_block I
_cod_database_code 2021670
_shelx_space_group_comment
;
The symmetry employed for this shelxl refinement is uniquely defined
by the following loop, which should always be used as a source of
symmetry information in preference to the above space-group names.
They are only intended as comments.
;
_shelx_estimated_absorpt_t_min 0.975
_shelx_estimated_absorpt_t_max 0.989

loop_
_space_group_symop_operation_xyz
'x, y, z'
'-x, -y, -z'

loop_
_atom_site_type_symbol
_atom_site_label
_atom_site_fract_x
_atom_site_fract_y
_atom_site_fract_z
_atom_site_U_iso_or_equiv
_atom_site_adp_type
_atom_site_calc_flag
_atom_site_occupancy
_atom_site_disorder_assembly
_atom_site_disorder_group
O O1 0.29687(12) 0.79952(14) 0.28460(7) 0.0649(5) Uani d 1 . .
O O2 0.72837(14) 0.15426(13) 0.52119(8) 0.0671(5) Uani d 1 . .
O O3 1.61679(15) -0.14167(13) 0.45235(7) 0.0672(5) Uani d 1 . .
O O4 1.61965(13) 0.20105(12) 0.09193(6) 0.0543(4) Uani d 1 . .
N N1 0.69772(13) 0.53305(14) 0.38672(8) 0.0472(5) Uani d 1 . .
N N2 1.44091(16) 0.24259(15) 0.30853(8) 0.0618(6) Uani d 1 . .
C C1 1.08524(14) 0.63988(15) 0.36702(8) 0.0323(4) Uani d 1 . .
C C2 1.10713(16) 0.68287(16) 0.42191(9) 0.0399(5) Uani d 1 . .
H H2A 1.111495 0.628803 0.453857 0.048 Uiso calc 1 . .
H H2B 1.178289 0.690606 0.418996 0.048 Uiso calc 1 . .
C C3 1.01793(19) 0.79356(17) 0.43374(10) 0.0524(6) Uani d 1 . .
H H3A 0.946877 0.785846 0.437964 0.063 Uiso calc 1 . .
H H3B 1.034749 0.816900 0.469316 0.063 Uiso calc 1 . .
C C4 1.0107(2) 0.87979(18) 0.38589(12) 0.0640(7) Uani d 1 . .
H H4A 0.951312 0.949598 0.393386 0.077 Uiso calc 1 . .
H H4B 1.079840 0.891755 0.383571 0.077 Uiso calc 1 . .
C C5 0.98901(19) 0.84330(17) 0.33029(11) 0.0566(6) Uani d 1 . .
H H5A 0.989732 0.897510 0.299365 0.068 Uiso calc 1 . .
H H5B 0.915875 0.839892 0.331157 0.068 Uiso calc 1 . .
C C6 1.07509(16) 0.73066(16) 0.31898(9) 0.0426(5) Uani d 1 . .
H H6A 1.146709 0.736823 0.313772 0.051 Uiso calc 1 . .
H H6B 1.056146 0.708499 0.283555 0.051 Uiso calc 1 . .
C C7 0.98037(14) 0.61433(14) 0.37241(8) 0.0298(4) Uani d 1 . .
C C8 0.90974(15) 0.63161(15) 0.32705(8) 0.0338(4) Uani d 1 . .
H H8 0.924839 0.662838 0.292206 0.041 Uiso calc 1 . .
C C9 0.81815(15) 0.60480(15) 0.33100(8) 0.0366(5) Uani d 1 . .
H H9 0.773005 0.617051 0.298967 0.044 Uiso calc 1 . .
C C10 0.79206(15) 0.56004(15) 0.38166(9) 0.0358(5) Uani d 1 . .
C C11 0.86167(15) 0.54166(16) 0.42739(8) 0.0389(5) Uani d 1 . .
H H11 0.846085 0.510968 0.462275 0.047 Uiso calc 1 . .
C C12 0.95376(15) 0.56768(15) 0.42261(8) 0.0354(4) Uani d 1 . .
H H12 1.000010 0.553367 0.454377 0.043 Uiso calc 1 . .
C C13 0.59644(15) 0.60285(16) 0.36087(8) 0.0361(4) Uani d 1 . .
C C14 0.57022(16) 0.71482(16) 0.35031(9) 0.0418(5) Uani d 1 . .
H H14 0.620647 0.745063 0.360357 0.050 Uiso calc 1 . .
C C15 0.47099(16) 0.78323(17) 0.32518(9) 0.0459(5) Uani d 1 . .
H H15 0.454747 0.859063 0.317979 0.055 Uiso calc 1 . .
C C16 0.39633(16) 0.73979(18) 0.31082(9) 0.0437(5) Uani d 1 . .
C C17 0.42084(16) 0.62837(18) 0.32163(9) 0.0445(5) Uani d 1 . .
H H17 0.369557 0.598673 0.312261 0.053 Uiso calc 1 . .
C C18 0.52015(15) 0.56041(17) 0.34611(9) 0.0406(5) Uani d 1 . .
H H18 0.536358 0.484507 0.352880 0.049 Uiso calc 1 . .
C C19 0.2643(2) 0.9152(2) 0.27728(14) 0.0919(10) Uani d 1 . .
H H19A 0.261030 0.943802 0.313958 0.138 Uiso calc 1 . .
H H19B 0.192291 0.947678 0.259330 0.138 Uiso calc 1 . .
H H19C 0.317153 0.933385 0.253530 0.138 Uiso calc 1 . .
C C20 0.70515(15) 0.43498(16) 0.42011(9) 0.0393(5) Uani d 1 . .
C C21 0.64051(16) 0.43946(17) 0.46778(9) 0.0434(5) Uani d 1 . .
H H21 0.590398 0.507884 0.478138 0.052 Uiso calc 1 . .
C C22 0.64915(17) 0.34438(18) 0.50010(10) 0.0473(5) Uani d 1 . .
H H22 0.604646 0.348100 0.532217 0.057 Uiso calc 1 . .
C C23 0.72335(17) 0.24331(17) 0.48532(9) 0.0450(5) Uani d 1 . .
C C24 0.78786(18) 0.23845(17) 0.43799(10) 0.0493(6) Uani d 1 . .
H H24 0.838409 0.170203 0.427664 0.059 Uiso calc 1 . .
C C25 0.77786(17) 0.33425(17) 0.40585(10) 0.0469(5) Uani d 1 . .
H H25 0.821794 0.330422 0.373490 0.056 Uiso calc 1 . .
C C26 0.8018(2) 0.04926(19) 0.50746(13) 0.0743(8) Uani d 1 . .
H H26A 0.780624 0.033559 0.471289 0.111 Uiso calc 1 . .
H H26B 0.799171 -0.006045 0.536672 0.111 Uiso calc 1 . .
H H26C 0.875877 0.048126 0.504981 0.111 Uiso calc 1 . .
C C27 1.18139(14) 0.53386(15) 0.35298(8) 0.0325(4) Uani d 1 . .
C C28 1.26694(16) 0.47427(16) 0.39042(9) 0.0390(5) Uani d 1 . .
H H28 1.267293 0.498994 0.426457 0.047 Uiso calc 1 . .
C C29 1.35217(17) 0.37884(16) 0.37590(9) 0.0445(5) Uani d 1 . .
H H29 1.409245 0.340598 0.402093 0.053 Uiso calc 1 . .
C C30 1.35411(17) 0.33961(16) 0.32368(9) 0.0448(5) Uani d 1 . .
C C31 1.26922(17) 0.39829(18) 0.28585(9) 0.0469(5) Uani d 1 . .
H H31 1.268986 0.373258 0.249884 0.056 Uiso calc 1 . .
C C32 1.18513(16) 0.49297(17) 0.30043(9) 0.0409(5) Uani d 1 . .
H H32 1.128491 0.531137 0.273990 0.049 Uiso calc 1 . .
C C33 1.48225(18) 0.14680(17) 0.34698(9) 0.0481(5) Uani d 1 . .
C C34 1.41327(19) 0.10638(18) 0.37749(10) 0.0527(6) Uani d 1 . .
H H34 1.336734 0.144159 0.373723 0.063 Uiso calc 1 . .
C C35 1.4546(2) 0.01079(18) 0.41377(10) 0.0530(6) Uani d 1 . .
H H35 1.406382 -0.014604 0.435004 0.064 Uiso calc 1 . .
C C36 1.5664(2) -0.04636(17) 0.41841(9) 0.0488(6) Uani d 1 . .
C C37 1.63579(19) -0.00734(19) 0.38746(11) 0.0577(6) Uani d 1 . .
H H37 1.712249 -0.046661 0.390151 0.069 Uiso calc 1 . .
C C38 1.59446(19) 0.08869(19) 0.35256(10) 0.0577(6) Uani d 1 . .
H H38 1.643064 0.115018 0.332321 0.069 Uiso calc 1 . .
C C39 1.5484(3) -0.1911(2) 0.48165(11) 0.0796(9) Uani d 1 . .
H H39A 1.504441 -0.143072 0.509457 0.119 Uiso calc 1 . .
H H39B 1.594162 -0.261514 0.500660 0.119 Uiso calc 1 . .
H H39C 1.500239 -0.202289 0.454653 0.119 Uiso calc 1 . .
C C40 1.48256(17) 0.23636(17) 0.25246(9) 0.0447(5) Uani d 1 . .
C C41 1.51219(17) 0.31878(17) 0.22644(9) 0.0458(5) Uani d 1 . .
H H41 1.502148 0.381210 0.245760 0.055 Uiso calc 1 . .
C C42 1.55633(16) 0.31135(17) 0.17255(9) 0.0415(5) Uani d 1 . .
H H42 1.574848 0.368777 0.155177 0.050 Uiso calc 1 . .
C C43 1.57294(15) 0.21900(16) 0.14450(9) 0.0389(5) Uani d 1 . .
C C44 1.54264(17) 0.13673(17) 0.16960(9) 0.0450(5) Uani d 1 . .
H H44 1.552885 0.074324 0.150212 0.054 Uiso calc 1 . .
C C45 1.49745(17) 0.14545(17) 0.22291(10) 0.0485(6) Uani d 1 . .
H H45 1.476385 0.089138 0.239518 0.058 Uiso calc 1 . .
C C46 1.6375(2) 0.2896(2) 0.06160(10) 0.0635(7) Uani d 1 . .
H H46A 1.569425 0.354114 0.059318 0.095 Uiso calc 1 . .
H H46B 1.662437 0.270017 0.023648 0.095 Uiso calc 1 . .
H H46C 1.693019 0.305579 0.080991 0.095 Uiso calc 1 . .
O O5 1.12359(13) 0.19155(12) 0.41889(7) 0.0559(4) Uani d 1 . .
O O6 1.05328(18) -0.06571(14) 0.06266(8) 0.0853(6) Uani d 1 . .
O O7 0.24612(14) 0.15309(13) 0.01423(7) 0.0591(4) Uani d 1 . .
O O8 -0.21741(11) 0.77909(13) 0.20637(7) 0.0595(4) Uani d 1 . .
N N3 0.92144(16) 0.27167(14) 0.20693(9) 0.0596(6) Uani d 1 . .
N N4 0.19134(13) 0.53427(14) 0.11754(8) 0.0485(5) Uani d 1 . .
C C51 0.56159(14) 0.66782(15) 0.12301(8) 0.0335(4) Uani d 1 . .
C C52 0.54510(16) 0.75951(16) 0.16271(9) 0.0426(5) Uani d 1 . .
H H52A 0.524007 0.736797 0.200258 0.051 Uiso calc 1 . .
H H52B 0.615331 0.767826 0.166900 0.051 Uiso calc 1 . .
C C53 0.45793(18) 0.87118(17) 0.14192(11) 0.0540(6) Uani d 1 . .
H H53A 0.385751 0.865660 0.141875 0.065 Uiso calc 1 . .
H H53B 0.454853 0.925921 0.168080 0.065 Uiso calc 1 . .
C C54 0.4827(2) 0.90921(18) 0.08268(11) 0.0626(7) Uani d 1 . .
H H54A 0.422237 0.977547 0.069330 0.075 Uiso calc 1 . .
H H54B 0.550009 0.924285 0.083512 0.075 Uiso calc 1 . .
C C55 0.49717(18) 0.82181(17) 0.04246(10) 0.0518(6) Uani d 1 . .
H H55A 0.517561 0.845517 0.004955 0.062 Uiso calc 1 . .
H H55B 0.427293 0.812624 0.038564 0.062 Uiso calc 1 . .
C C56 0.58576(16) 0.71194(16) 0.06379(9) 0.0403(5) Uani d 1 . .
H H56A 0.656333 0.720625 0.065170 0.048 Uiso calc 1 . .
H H56B 0.592830 0.657497 0.036719 0.048 Uiso calc 1 . .
C C57 0.65970(15) 0.56337(15) 0.14506(8) 0.0332(4) Uani d 1 . .
C C58 0.66719(15) 0.52495(16) 0.20204(9) 0.0391(5) Uani d 1 . .
H H58 0.612560 0.564479 0.227076 0.047 Uiso calc 1 . .
C C59 0.75229(16) 0.43068(17) 0.22293(9) 0.0435(5) Uani d 1 . .
H H59 0.754834 0.407088 0.261697 0.052 Uiso calc 1 . .
C C60 0.83441(16) 0.37025(16) 0.18697(10) 0.0437(5) Uani d 1 . .
C C61 0.82810(16) 0.40785(16) 0.13038(9) 0.0443(5) Uani d 1 . .
H H61 0.882996 0.368582 0.105390 0.053 Uiso calc 1 . .
C C62 0.74229(15) 0.50237(16) 0.10988(9) 0.0394(5) Uani d 1 . .
H H62 0.739908 0.525852 0.071108 0.047 Uiso calc 1 . .
C C63 0.96889(16) 0.25608(16) 0.26147(9) 0.0437(5) Uani d 1 . .
C C64 0.99140(16) 0.33782(16) 0.28457(9) 0.0421(5) Uani d 1 . .
H H64 0.972471 0.406862 0.264015 0.051 Uiso calc 1 . .
C C65 1.04095(16) 0.32077(16) 0.33703(9) 0.0400(5) Uani d 1 . .
H H65 1.054314 0.378119 0.352152 0.048 Uiso calc 1 . .
C C66 1.07083(16) 0.21938(16) 0.36725(9) 0.0406(5) Uani d 1 . .
C C67 1.04754(19) 0.13775(17) 0.34502(10) 0.0535(6) Uani d 1 . .
H H67 1.067017 0.068669 0.365599 0.064 Uiso calc 1 . .
C C68 0.99638(19) 0.15547(17) 0.29334(11) 0.0551(6) Uani d 1 . .
H H68 0.979712 0.099068 0.279313 0.066 Uiso calc 1 . .
C C69 1.1411(2) 0.27492(19) 0.44580(10) 0.0573(6) Uani d 1 . .
H H69A 1.183217 0.306539 0.421068 0.086 Uiso calc 1 . .
H H69B 1.181305 0.243630 0.480989 0.086 Uiso calc 1 . .
H H69C 1.070719 0.331896 0.453848 0.086 Uiso calc 1 . .
C C70 0.95951(18) 0.18392(16) 0.17081(10) 0.0479(5) Uani d 1 . .
C C71 1.06767(19) 0.13777(19) 0.15544(12) 0.0624(7) Uani d 1 . .
H H71 1.118517 0.163975 0.169313 0.075 Uiso calc 1 . .
C C72 1.1034(2) 0.0531(2) 0.11979(12) 0.0660(7) Uani d 1 . .
H H72 1.178182 0.021086 0.110223 0.079 Uiso calc 1 . .
C C73 1.0289(2) 0.01641(18) 0.09861(10) 0.0575(6) Uani d 1 . .
C C74 0.9200(2) 0.06215(18) 0.11398(11) 0.0599(7) Uani d 1 . .
H H74 0.868922 0.036853 0.099545 0.072 Uiso calc 1 . .
C C75 0.88575(18) 0.14408(17) 0.15010(10) 0.0519(6) Uani d 1 . .
H H75 0.811562 0.173619 0.160965 0.062 Uiso calc 1 . .
C C76A 1.197(4) -0.114(4) 0.053(2) 0.096(11) Uani d 0.23(6) A 1
H H76A 1.218809 -0.173181 0.027673 0.144 Uiso calc 0.23(6) A 1
H H76B 1.216800 -0.054760 0.036540 0.144 Uiso calc 0.23(6) A 1
H H76C 1.233599 -0.142334 0.089281 0.144 Uiso calc 0.23(6) A 1
C C76B 1.156(2) -0.1159(9) 0.0437(6) 0.092(5) Uani d 0.77(6) A 2
H H76D 1.156996 -0.171336 0.018931 0.139 Uiso calc 0.77(6) A 2
H H76E 1.178936 -0.062118 0.022792 0.139 Uiso calc 0.77(6) A 2
H H76F 1.204922 -0.150822 0.075591 0.139 Uiso calc 0.77(6) A 2
C C77 0.46162(14) 0.63472(14) 0.12144(8) 0.0312(4) Uani d 1 . .
C C78 0.44299(15) 0.58360(16) 0.07628(8) 0.0364(5) Uani d 1 . .
H H78 0.491915 0.570768 0.045591 0.044 Uiso calc 1 . .
C C79 0.35514(15) 0.55077(16) 0.07470(9) 0.0395(5) Uani d 1 . .
H H79 0.344786 0.517633 0.042922 0.047 Uiso calc 1 . .
C C80 0.28231(15) 0.56628(16) 0.11951(9) 0.0384(5) Uani d 1 . .
C C81 0.30205(16) 0.61340(17) 0.16600(9) 0.0410(5) Uani d 1 . .
H H81 0.255781 0.622020 0.197703 0.049 Uiso calc 1 . .
C C82 0.38868(15) 0.64780(16) 0.16634(8) 0.0384(5) Uani d 1 . .
H H82 0.398734 0.681251 0.198061 0.046 Uiso calc 1 . .
C C83 0.20350(15) 0.43862(16) 0.08990(9) 0.0399(5) Uani d 1 . .
C C84 0.28086(16) 0.33737(17) 0.10893(9) 0.0442(5) Uani d 1 . .
H H84 0.326100 0.331846 0.140058 0.053 Uiso calc 1 . .
C C85 0.29250(18) 0.24447(17) 0.08286(9) 0.0467(5) Uani d 1 . .
H H85 0.346130 0.176183 0.096104 0.056 Uiso calc 1 . .
C C86 0.22626(17) 0.25032(17) 0.03739(9) 0.0422(5) Uani d 1 . .
C C87 0.14907(17) 0.35053(19) 0.01793(10) 0.0505(6) Uani d 1 . .
H H87 0.103382 0.355796 -0.012953 0.061 Uiso calc 1 . .
C C88 0.13883(17) 0.44408(18) 0.04411(10) 0.0508(6) Uani d 1 . .
H H88 0.086567 0.512703 0.030258 0.061 Uiso calc 1 . .
C C89 0.1809(3) 0.1556(2) -0.03294(12) 0.0824(9) Uani d 1 . .
H H89A 0.105005 0.175335 -0.021262 0.124 Uiso calc 1 . .
H H89B 0.207579 0.083462 -0.047485 0.124 Uiso calc 1 . .
H H89C 0.185603 0.209574 -0.062368 0.124 Uiso calc 1 . .
C C90 0.08712(15) 0.59971(16) 0.13867(9) 0.0387(5) Uani d 1 . .
C C91 0.01306(15) 0.55199(16) 0.15644(9) 0.0394(5) Uani d 1 . .
H H91 0.032101 0.476097 0.154250 0.047 Uiso calc 1 . .
C C92 -0.08817(16) 0.61499(17) 0.17727(9) 0.0413(5) Uani d 1 . .
H H92 -0.138507 0.582084 0.188036 0.050 Uiso calc 1 . .
C C93 -0.11649(15) 0.72556(17) 0.18250(9) 0.0413(5) Uani d 1 . .
C C94 -0.04438(16) 0.77429(17) 0.16460(10) 0.0478(5) Uani d 1 . .
H H94 -0.063263 0.849947 0.167545 0.057 Uiso calc 1 . .
C C95 0.05609(16) 0.71151(17) 0.14225(10) 0.0477(5) Uani d 1 . .
H H95 0.104253 0.745684 0.129221 0.057 Uiso calc 1 . .
C C96 -0.2481(2) 0.8910(2) 0.21539(14) 0.0848(9) Uani d 1 . .
H H96A -0.193077 0.899503 0.238838 0.127 Uiso calc 1 . .
H H96B -0.318675 0.917022 0.234349 0.127 Uiso calc 1 . .
H H96C -0.253874 0.933482 0.179211 0.127 Uiso calc 1 . .

loop_
_atom_site_aniso_label
_atom_site_aniso_U_11
_atom_site_aniso_U_22
_atom_site_aniso_U_33
_atom_site_aniso_U_12
_atom_site_aniso_U_13
_atom_site_aniso_U_23
O1 0.0325(8) 0.0709(12) 0.0757(12) -0.0057(8) -0.0087(8) 0.0122(9)
O2 0.0686(11) 0.0462(10) 0.0795(12) -0.0194(8) -0.0005(9) 0.0199(9)
O3 0.0896(13) 0.0489(10) 0.0580(11) -0.0233(9) -0.0152(9) 0.0121(8)
O4 0.0664(10) 0.0523(10) 0.0437(9) -0.0208(8) 0.0079(8) -0.0133(7)
N1 0.0299(9) 0.0457(10) 0.0660(13) -0.0187(8) -0.0072(8) 0.0185(9)
N2 0.0665(13) 0.0410(11) 0.0517(12) 0.0048(9) 0.0236(10) 0.0063(9)
C1 0.0313(10) 0.0298(10) 0.0379(11) -0.0147(8) 0.0017(8) -0.0009(8)
C2 0.0393(11) 0.0374(11) 0.0489(13) -0.0208(9) 0.0006(9) -0.0055(9)
C3 0.0550(14) 0.0422(13) 0.0666(16) -0.0232(11) 0.0057(12) -0.0185(11)
C4 0.0597(15) 0.0315(12) 0.103(2) -0.0201(11) 0.0083(14) -0.0090(13)
C5 0.0553(14) 0.0323(12) 0.0797(18) -0.0177(11) 0.0017(12) 0.0134(12)
C6 0.0399(11) 0.0386(12) 0.0526(13) -0.0212(9) 0.0030(10) 0.0078(10)
C7 0.0309(10) 0.0237(9) 0.0337(11) -0.0096(8) 0.0017(8) -0.0013(8)
C8 0.0351(10) 0.0348(11) 0.0321(11) -0.0152(8) 0.0011(8) 0.0029(8)
C9 0.0352(10) 0.0399(11) 0.0343(11) -0.0144(9) -0.0060(8) 0.0011(9)
C10 0.0284(10) 0.0329(10) 0.0456(12) -0.0127(8) -0.0010(9) 0.0044(9)
C11 0.0385(11) 0.0434(12) 0.0356(11) -0.0192(9) -0.0006(9) 0.0099(9)
C12 0.0344(10) 0.0383(11) 0.0337(11) -0.0150(9) -0.0048(8) 0.0034(9)
C13 0.0289(10) 0.0393(11) 0.0385(12) -0.0124(9) 0.0017(8) 0.0014(9)
C14 0.0360(11) 0.0408(12) 0.0493(13) -0.0147(9) -0.0002(9) -0.0079(10)
C15 0.0402(12) 0.0368(12) 0.0540(14) -0.0075(10) 0.0045(10) -0.0051(10)
C16 0.0291(10) 0.0537(14) 0.0405(12) -0.0083(10) 0.0030(9) 0.0012(10)
C17 0.0321(11) 0.0601(15) 0.0452(13) -0.0229(10) 0.0011(9) 0.0002(11)
C18 0.0363(11) 0.0417(12) 0.0455(13) -0.0179(9) 0.0024(9) 0.0010(10)
C19 0.0488(16) 0.075(2) 0.119(3) 0.0085(14) -0.0102(16) 0.0165(18)
C20 0.0292(10) 0.0377(11) 0.0508(13) -0.0149(9) -0.0056(9) 0.0083(10)
C21 0.0317(11) 0.0369(12) 0.0573(14) -0.0095(9) 0.0021(10) 0.0014(10)
C22 0.0392(12) 0.0494(13) 0.0509(14) -0.0168(10) 0.0049(10) 0.0064(11)
C23 0.0424(12) 0.0400(12) 0.0530(14) -0.0188(10) -0.0067(10) 0.0106(10)
C24 0.0463(13) 0.0353(12) 0.0623(15) -0.0115(10) 0.0026(11) -0.0039(11)
C25 0.0403(12) 0.0479(13) 0.0516(14) -0.0172(10) 0.0080(10) -0.0002(11)
C26 0.0809(19) 0.0393(14) 0.097(2) -0.0200(13) -0.0188(16) 0.0147(14)
C27 0.0300(10) 0.0329(10) 0.0377(11) -0.0162(8) 0.0035(8) 0.0002(9)
C28 0.0424(11) 0.0375(11) 0.0357(12) -0.0144(9) 0.0006(9) 0.0006(9)
C29 0.0406(12) 0.0380(12) 0.0450(13) -0.0067(9) -0.0001(10) 0.0100(10)
C30 0.0439(12) 0.0364(12) 0.0456(13) -0.0076(10) 0.0118(10) 0.0014(10)
C31 0.0468(13) 0.0516(13) 0.0400(13) -0.0151(11) 0.0059(10) -0.0110(10)
C32 0.0350(11) 0.0443(12) 0.0406(12) -0.0121(9) -0.0004(9) -0.0034(10)
C33 0.0514(13) 0.0365(12) 0.0462(13) -0.0070(10) 0.0084(10) 0.0013(10)
C34 0.0467(13) 0.0461(13) 0.0564(15) -0.0086(11) 0.0082(11) -0.0034(11)
C35 0.0649(16) 0.0459(13) 0.0501(14) -0.0245(12) 0.0097(12) -0.0013(11)
C36 0.0659(15) 0.0374(12) 0.0406(13) -0.0172(11) -0.0064(11) -0.0002(10)
C37 0.0489(14) 0.0500(14) 0.0664(17) -0.0115(11) -0.0067(12) 0.0040(12)
C38 0.0505(14) 0.0519(15) 0.0653(17) -0.0164(12) 0.0079(12) 0.0060(12)
C39 0.133(3) 0.0565(17) 0.0518(16) -0.0414(17) 0.0009(17) 0.0091(13)
C40 0.0418(12) 0.0349(12) 0.0462(13) -0.0036(9) 0.0079(10) 0.0004(10)
C41 0.0530(13) 0.0354(12) 0.0448(13) -0.0113(10) 0.0044(10) -0.0087(10)
C42 0.0455(12) 0.0395(12) 0.0397(12) -0.0165(9) 0.0018(9) -0.0030(10)
C43 0.0346(11) 0.0404(12) 0.0370(12) -0.0084(9) -0.0012(9) -0.0056(9)
C44 0.0442(12) 0.0353(12) 0.0519(14) -0.0101(10) -0.0036(10) -0.0079(10)
C45 0.0452(12) 0.0358(12) 0.0596(15) -0.0121(10) 0.0034(11) 0.0036(11)
C46 0.0793(18) 0.0625(16) 0.0432(14) -0.0222(14) 0.0102(12) -0.0026(12)
O5 0.0713(11) 0.0392(9) 0.0529(10) -0.0181(8) -0.0155(8) 0.0095(7)
O6 0.1173(17) 0.0497(11) 0.0643(12) -0.0015(11) 0.0026(12) -0.0183(9)
O7 0.0768(11) 0.0527(10) 0.0554(10) -0.0306(9) -0.0109(8) -0.0130(8)
O8 0.0362(8) 0.0610(11) 0.0690(11) -0.0034(7) 0.0032(7) -0.0134(8)
N3 0.0645(13) 0.0341(10) 0.0662(14) 0.0005(9) -0.0255(10) -0.0133(9)
N4 0.0298(9) 0.0445(11) 0.0753(14) -0.0161(8) 0.0074(9) -0.0200(9)
C51 0.0298(10) 0.0313(10) 0.0394(11) -0.0110(8) 0.0001(8) -0.0056(9)
C52 0.0386(11) 0.0400(12) 0.0525(14) -0.0165(9) -0.0009(10) -0.0131(10)
C53 0.0521(14) 0.0352(12) 0.0734(17) -0.0121(10) -0.0010(12) -0.0183(11)
C54 0.0653(16) 0.0328(12) 0.084(2) -0.0124(11) -0.0046(14) -0.0012(12)
C55 0.0546(14) 0.0390(12) 0.0578(15) -0.0153(10) -0.0020(11) 0.0057(11)
C56 0.0378(11) 0.0350(11) 0.0490(13) -0.0157(9) 0.0017(9) 0.0002(9)
C57 0.0315(10) 0.0316(10) 0.0393(12) -0.0144(8) -0.0013(8) -0.0056(9)
C58 0.0317(10) 0.0409(12) 0.0437(13) -0.0125(9) 0.0030(9) -0.0051(9)
C59 0.0450(12) 0.0426(12) 0.0424(13) -0.0170(10) -0.0064(10) 0.0026(10)
C60 0.0415(12) 0.0288(11) 0.0572(15) -0.0085(9) -0.0114(10) -0.0054(10)
C61 0.0400(12) 0.0369(12) 0.0507(14) -0.0069(9) 0.0020(10) -0.0125(10)
C62 0.0397(11) 0.0358(11) 0.0399(12) -0.0107(9) -0.0010(9) -0.0064(9)
C63 0.0408(11) 0.0303(11) 0.0548(14) -0.0069(9) -0.0085(10) -0.0047(10)
C64 0.0489(12) 0.0273(10) 0.0464(13) -0.0114(9) -0.0038(10) 0.0031(9)
C65 0.0451(12) 0.0292(10) 0.0461(13) -0.0153(9) -0.0011(10) 0.0000(9)
C66 0.0393(11) 0.0312(11) 0.0472(13) -0.0103(9) -0.0020(10) 0.0036(9)
C67 0.0623(15) 0.0258(11) 0.0684(17) -0.0149(10) -0.0123(12) 0.0114(11)
C68 0.0604(14) 0.0283(11) 0.0770(18) -0.0169(10) -0.0166(13) -0.0017(11)
C69 0.0653(16) 0.0529(15) 0.0527(15) -0.0217(12) -0.0079(12) -0.0010(12)
C70 0.0477(13) 0.0313(11) 0.0569(15) -0.0052(10) -0.0126(11) -0.0054(10)
C71 0.0489(14) 0.0463(14) 0.089(2) -0.0145(11) -0.0105(13) -0.0065(13)
C72 0.0510(15) 0.0506(15) 0.083(2) -0.0061(12) 0.0141(14) -0.0045(14)
C73 0.0765(18) 0.0336(12) 0.0493(15) -0.0061(12) -0.0001(13) -0.0042(11)
C74 0.0636(16) 0.0368(13) 0.0739(18) -0.0109(11) -0.0205(13) -0.0087(12)
C75 0.0433(12) 0.0355(12) 0.0690(16) -0.0050(10) -0.0085(11) -0.0087(11)
C76A 0.055(16) 0.073(13) 0.13(2) 0.014(12) 0.024(14) -0.040(13)
C76B 0.115(11) 0.065(3) 0.077(5) -0.013(5) 0.047(6) -0.012(3)
C77 0.0287(9) 0.0259(9) 0.0361(11) -0.0072(8) -0.0024(8) -0.0018(8)
C78 0.0339(10) 0.0394(11) 0.0366(11) -0.0142(9) 0.0059(8) -0.0079(9)
C79 0.0388(11) 0.0412(12) 0.0418(12) -0.0169(9) -0.0009(9) -0.0124(9)
C80 0.0279(10) 0.0350(11) 0.0511(13) -0.0102(8) 0.0015(9) -0.0054(9)
C81 0.0355(11) 0.0483(13) 0.0410(12) -0.0172(9) 0.0087(9) -0.0102(10)
C82 0.0375(11) 0.0437(12) 0.0343(11) -0.0142(9) -0.0008(9) -0.0106(9)
C83 0.0300(10) 0.0413(12) 0.0512(13) -0.0158(9) 0.0014(9) -0.0091(10)
C84 0.0412(12) 0.0482(13) 0.0434(13) -0.0164(10) -0.0116(10) -0.0039(10)
C85 0.0504(13) 0.0379(12) 0.0476(13) -0.0120(10) -0.0119(10) -0.0011(10)
C86 0.0448(12) 0.0449(13) 0.0422(13) -0.0225(10) -0.0018(10) -0.0055(10)
C87 0.0392(12) 0.0615(15) 0.0489(14) -0.0155(11) -0.0136(10) -0.0082(12)
C88 0.0381(12) 0.0457(13) 0.0590(15) -0.0046(10) -0.0102(11) -0.0041(11)
C89 0.117(2) 0.086(2) 0.0669(19) -0.0594(19) -0.0229(17) -0.0180(16)
C90 0.0302(10) 0.0371(11) 0.0471(13) -0.0109(9) -0.0029(9) -0.0032(9)
C91 0.0369(11) 0.0357(11) 0.0463(13) -0.0143(9) -0.0026(9) -0.0035(9)
C92 0.0347(11) 0.0473(13) 0.0438(13) -0.0178(10) 0.0005(9) -0.0029(10)
C93 0.0284(10) 0.0492(13) 0.0384(12) -0.0061(9) -0.0078(9) -0.0020(10)
C94 0.0389(12) 0.0322(11) 0.0652(15) -0.0060(9) -0.0090(10) -0.0005(10)
C95 0.0360(11) 0.0404(12) 0.0672(16) -0.0165(10) 0.0006(10) 0.0016(11)
C96 0.0551(16) 0.0635(18) 0.112(3) 0.0072(14) 0.0032(16) -0.0233(17)

loop_
_atom_type_symbol
_atom_type_description
_atom_type_scat_dispersion_real
_atom_type_scat_dispersion_imag
_atom_type_scat_source
C C 0.0033 0.0016 'International Tables Vol C Tables 4.2.6.8 and 6.1.1.4'
H H 0.0000 0.0000 'International Tables Vol C Tables 4.2.6.8 and 6.1.1.4'
N N 0.0061 0.0033 'International Tables Vol C Tables 4.2.6.8 and 6.1.1.4'
O O 0.0106 0.0060 'International Tables Vol C Tables 4.2.6.8 and 6.1.1.4'

loop_
_geom_angle_atom_site_label_1
_geom_angle_atom_site_label_2
_geom_angle_atom_site_label_3
_geom_angle
C16 O1 C19 117.5(2)
C23 O2 C26 117.67(19)
C36 O3 C39 117.9(2)
C43 O4 C46 117.15(17)
C10 N1 C13 121.34(16)
C10 N1 C20 118.71(15)
C13 N1 C20 119.93(15)
C30 N2 C40 120.03(17)
C30 N2 C33 121.53(17)
C40 N2 C33 118.24(17)
C2 C1 C27 111.62(15)
C2 C1 C7 110.74(15)
C27 C1 C7 107.94(14)
C2 C1 C6 106.31(15)
C27 C1 C6 108.30(15)
C7 C1 C6 111.94(15)
C3 C2 C1 112.53(17)
C3 C2 H2A 109.1
C1 C2 H2A 109.1
C3 C2 H2B 109.1
C1 C2 H2B 109.1
H2A C2 H2B 107.8
C4 C3 C2 110.55(19)
C4 C3 H3A 109.5
C2 C3 H3A 109.5
C4 C3 H3B 109.5
C2 C3 H3B 109.5
H3A C3 H3B 108.1
C5 C4 C3 110.31(18)
C5 C4 H4A 109.6
C3 C4 H4A 109.6
C5 C4 H4B 109.6
C3 C4 H4B 109.6
H4A C4 H4B 108.1
C4 C5 C6 111.40(19)
C4 C5 H5A 109.3
C6 C5 H5A 109.3
C4 C5 H5B 109.3
C6 C5 H5B 109.3
H5A C5 H5B 108.0
C5 C6 C1 113.61(17)
C5 C6 H6A 108.8
C1 C6 H6A 108.8
C5 C6 H6B 108.8
C1 C6 H6B 108.8
H6A C6 H6B 107.7
C8 C7 C12 115.93(17)
C8 C7 C1 122.28(16)
C12 C7 C1 121.73(16)
C9 C8 C7 122.56(18)
C9 C8 H8 118.7
C7 C8 H8 118.7
C8 C9 C10 120.63(18)
C8 C9 H9 119.7
C10 C9 H9 119.7
C11 C10 C9 117.77(17)
C11 C10 N1 120.77(18)
C9 C10 N1 121.46(18)
C12 C11 C10 120.94(18)
C12 C11 H11 119.5
C10 C11 H11 119.5
C11 C12 C7 122.16(18)
C11 C12 H12 118.9
C7 C12 H12 118.9
C14 C13 C18 118.27(18)
C14 C13 N1 121.16(18)
C18 C13 N1 120.57(18)
C13 C14 C15 121.20(19)
C13 C14 H14 119.4
C15 C14 H14 119.4
C16 C15 C14 119.8(2)
C16 C15 H15 120.1
C14 C15 H15 120.1
O1 C16 C15 124.6(2)
O1 C16 C17 115.71(19)
C15 C16 C17 119.70(19)
C18 C17 C16 120.35(19)
C18 C17 H17 119.8
C16 C17 H17 119.8
C17 C18 C13 120.71(19)
C17 C18 H18 119.6
C13 C18 H18 119.6
O1 C19 H19A 109.5
O1 C19 H19B 109.5
H19A C19 H19B 109.5
O1 C19 H19C 109.5
H19A C19 H19C 109.5
H19B C19 H19C 109.5
C25 C20 C21 118.75(19)
C25 C20 N1 120.32(19)
C21 C20 N1 120.93(18)
C22 C21 C20 120.50(19)
C22 C21 H21 119.7
C20 C21 H21 119.7
C21 C22 C23 120.1(2)
C21 C22 H22 120.0
C23 C22 H22 120.0
O2 C23 C24 124.8(2)
O2 C23 C22 115.6(2)
C24 C23 C22 119.63(19)
C23 C24 C25 119.7(2)
C23 C24 H24 120.2
C25 C24 H24 120.2
C20 C25 C24 121.4(2)
C20 C25 H25 119.3
C24 C25 H25 119.3
O2 C26 H26A 109.5
O2 C26 H26B 109.5
H26A C26 H26B 109.5
O2 C26 H26C 109.5
H26A C26 H26C 109.5
H26B C26 H26C 109.5
C28 C27 C32 116.58(18)
C28 C27 C1 123.54(17)
C32 C27 C1 119.88(17)
C27 C28 C29 121.56(19)
C27 C28 H28 119.2
C29 C28 H28 119.2
C30 C29 C28 120.91(19)
C30 C29 H29 119.5
C28 C29 H29 119.5
C29 C30 C31 118.16(19)
C29 C30 N2 121.2(2)
C31 C30 N2 120.6(2)
C32 C31 C30 120.7(2)
C32 C31 H31 119.7
C30 C31 H31 119.7
C31 C32 C27 122.12(19)
C31 C32 H32 118.9
C27 C32 H32 118.9
C34 C33 C38 118.2(2)
C34 C33 N2 121.8(2)
C38 C33 N2 120.0(2)
C33 C34 C35 121.3(2)
C33 C34 H34 119.3
C35 C34 H34 119.3
C36 C35 C34 119.6(2)
C36 C35 H35 120.2
C34 C35 H35 120.2
O3 C36 C35 125.0(2)
O3 C36 C37 115.6(2)
C35 C36 C37 119.4(2)
C36 C37 C38 120.7(2)
C36 C37 H37 119.6
C38 C37 H37 119.6
C37 C38 C33 120.7(2)
C37 C38 H38 119.6
C33 C38 H38 119.6
O3 C39 H39A 109.5
O3 C39 H39B 109.5
H39A C39 H39B 109.5
O3 C39 H39C 109.5
H39A C39 H39C 109.5
H39B C39 H39C 109.5
C41 C40 C45 118.2(2)
C41 C40 N2 121.1(2)
C45 C40 N2 120.6(2)
C40 C41 C42 121.3(2)
C40 C41 H41 119.3
C42 C41 H41 119.3
C43 C42 C41 119.4(2)
C43 C42 H42 120.3
C41 C42 H42 120.3
O4 C43 C44 115.66(18)
O4 C43 C42 124.46(19)
C44 C43 C42 119.88(19)
C45 C44 C43 120.3(2)
C45 C44 H44 119.9
C43 C44 H44 119.9
C44 C45 C40 120.8(2)
C44 C45 H45 119.6
C40 C45 H45 119.6
O4 C46 H46A 109.5
O4 C46 H46B 109.5
H46A C46 H46B 109.5
O4 C46 H46C 109.5
H46A C46 H46C 109.5
H46B C46 H46C 109.5
C66 O5 C69 118.06(16)
C76B O6 C73 121.1(12)
C73 O6 C76A 106(2)
C86 O7 C89 117.62(19)
C93 O8 C96 118.12(19)
C63 N3 C60 122.79(17)
C63 N3 C70 119.17(17)
C60 N3 C70 118.01(18)
C80 N4 C90 121.33(16)
C80 N4 C83 118.86(16)
C90 N4 C83 119.64(16)
C77 C51 C52 112.89(15)
C77 C51 C56 111.37(15)
C52 C51 C56 106.29(16)
C77 C51 C57 106.47(14)
C52 C51 C57 108.91(15)
C56 C51 C57 110.95(15)
C53 C52 C51 113.94(17)
C53 C52 H52A 108.8
C51 C52 H52A 108.8
C53 C52 H52B 108.8
C51 C52 H52B 108.8
H52A C52 H52B 107.7
C54 C53 C52 111.65(19)
C54 C53 H53A 109.3
C52 C53 H53A 109.3
C54 C53 H53B 109.3
C52 C53 H53B 109.3
H53A C53 H53B 108.0
C55 C54 C53 110.29(19)
C55 C54 H54A 109.6
C53 C54 H54A 109.6
C55 C54 H54B 109.6
C53 C54 H54B 109.6
H54A C54 H54B 108.1
C54 C55 C56 111.20(19)
C54 C55 H55A 109.4
C56 C55 H55A 109.4
C54 C55 H55B 109.4
C56 C55 H55B 109.4
H55A C55 H55B 108.0
C55 C56 C51 113.40(17)
C55 C56 H56A 108.9
C51 C56 H56A 108.9
C55 C56 H56B 108.9
C51 C56 H56B 108.9
H56A C56 H56B 107.7
C62 C57 C58 116.82(17)
C62 C57 C51 122.69(17)
C58 C57 C51 120.48(17)
C59 C58 C57 122.03(19)
C59 C58 H58 119.0
C57 C58 H58 119.0
C58 C59 C60 120.4(2)
C58 C59 H59 119.8
C60 C59 H59 119.8
C61 C60 C59 118.08(18)
C61 C60 N3 120.2(2)
C59 C60 N3 121.7(2)
C60 C61 C62 121.01(19)
C60 C61 H61 119.5
C62 C61 H61 119.5
C61 C62 C57 121.7(2)
C61 C62 H62 119.2
C57 C62 H62 119.2
C64 C63 C68 117.7(2)
C64 C63 N3 122.03(19)
C68 C63 N3 120.23(19)
C65 C64 C63 121.67(19)
C65 C64 H64 119.2
C63 C64 H64 119.2
C66 C65 C64 119.82(19)
C66 C65 H65 120.1
C64 C65 H65 120.1
O5 C66 C67 115.82(18)
O5 C66 C65 125.13(19)
C67 C66 C65 119.0(2)
C68 C67 C66 121.1(2)
C68 C67 H67 119.5
C66 C67 H67 119.5
C67 C68 C63 120.6(2)
C67 C68 H68 119.7
C63 C68 H68 119.7
O5 C69 H69A 109.5
O5 C69 H69B 109.5
H69A C69 H69B 109.5
O5 C69 H69C 109.5
H69A C69 H69C 109.5
H69B C69 H69C 109.5
C71 C70 C75 118.7(2)
C71 C70 N3 121.7(2)
C75 C70 N3 119.6(2)
C70 C71 C72 121.1(2)
C70 C71 H71 119.4
C72 C71 H71 119.4
C73 C72 C71 119.4(2)
C73 C72 H72 120.3
C71 C72 H72 120.3
C72 C73 O6 125.3(2)
C72 C73 C74 119.8(2)
O6 C73 C74 115.0(2)
C75 C74 C73 120.4(2)
C75 C74 H74 119.8
C73 C74 H74 119.8
C74 C75 C70 120.5(2)
C74 C75 H75 119.7
C70 C75 H75 119.7
O6 C76A H76A 109.5
O6 C76A H76B 109.5
H76A C76A H76B 109.5
O6 C76A H76C 109.5
H76A C76A H76C 109.5
H76B C76A H76C 109.5
O6 C76B H76D 109.5
O6 C76B H76E 109.5
H76D C76B H76E 109.5
O6 C76B H76F 109.5
H76D C76B H76F 109.5
H76E C76B H76F 109.5
C78 C77 C82 115.95(17)
C78 C77 C51 121.61(16)
C82 C77 C51 122.33(17)
C79 C78 C77 122.50(18)
C79 C78 H78 118.8
C77 C78 H78 118.8
C78 C79 C80 120.58(18)
C78 C79 H79 119.7
C80 C79 H79 119.7
C79 C80 C81 117.74(18)
C79 C80 N4 120.62(18)
C81 C80 N4 121.64(18)
C82 C81 C80 120.86(18)
C82 C81 H81 119.6
C80 C81 H81 119.6
C81 C82 C77 122.30(18)
C81 C82 H82 118.9
C77 C82 H82 118.9
C88 C83 C84 118.28(19)
C88 C83 N4 121.45(19)
C84 C83 N4 120.26(19)
C85 C84 C83 120.67(19)
C85 C84 H84 119.7
C83 C84 H84 119.7
C84 C85 C86 120.7(2)
C84 C85 H85 119.6
C86 C85 H85 119.6
O7 C86 C87 125.01(19)
O7 C86 C85 115.74(19)
C87 C86 C85 119.2(2)
C86 C87 C88 119.6(2)
C86 C87 H87 120.2
C88 C87 H87 120.2
C83 C88 C87 121.5(2)
C83 C88 H88 119.3
C87 C88 H88 119.3
O7 C89 H89A 109.5
O7 C89 H89B 109.5
H89A C89 H89B 109.5
O7 C89 H89C 109.5
H89A C89 H89C 109.5
H89B C89 H89C 109.5
C95 C90 C91 118.14(18)
C95 C90 N4 121.70(18)
C91 C90 N4 120.16(18)
C92 C91 C90 120.47(19)
C92 C91 H91 119.8
C90 C91 H91 119.8
C93 C92 C91 120.77(19)
C93 C92 H92 119.6
C91 C92 H92 119.6
C94 C93 O8 124.8(2)
C94 C93 C92 119.43(18)
O8 C93 C92 115.73(19)
C93 C94 C95 119.7(2)
C93 C94 H94 120.1
C95 C94 H94 120.1
C90 C95 C94 121.40(19)
C90 C95 H95 119.3
C94 C95 H95 119.3
O8 C96 H96A 109.5
O8 C96 H96B 109.5
H96A C96 H96B 109.5
O8 C96 H96C 109.5
H96A C96 H96C 109.5
H96B C96 H96C 109.5

loop_
_geom_bond_atom_site_label_1
_geom_bond_atom_site_label_2
_geom_bond_distance
O1 C16 1.374(2)
O1 C19 1.413(3)
O2 C23 1.369(2)
O2 C26 1.412(3)
O3 C36 1.371(3)
O3 C39 1.433(3)
O4 C43 1.371(2)
O4 C46 1.410(3)
N1 C10 1.416(2)
N1 C13 1.416(2)
N1 C20 1.427(2)
N2 C30 1.418(3)
N2 C40 1.419(3)
N2 C33 1.421(3)
C1 C2 1.538(3)
C1 C27 1.540(2)
C1 C7 1.540(2)
C1 C6 1.547(3)
C2 C3 1.526(3)
C2 H2A 0.9800
C2 H2B 0.9800
C3 C4 1.511(3)
C3 H3A 0.9800
C3 H3B 0.9800
C4 C5 1.510(3)
C4 H4A 0.9800
C4 H4B 0.9800
C5 C6 1.525(3)
C5 H5A 0.9800
C5 H5B 0.9800
C6 H6A 0.9800
C6 H6B 0.9800
C7 C8 1.385(3)
C7 C12 1.388(2)
C8 C9 1.379(3)
C8 H8 0.9400
C9 C10 1.383(3)
C9 H9 0.9400
C10 C11 1.381(3)
C11 C12 1.380(3)
C11 H11 0.9400
C12 H12 0.9400
C13 C14 1.383(3)
C13 C18 1.388(3)
C14 C15 1.385(3)
C14 H14 0.9400
C15 C16 1.375(3)
C15 H15 0.9400
C16 C17 1.380(3)
C17 C18 1.379(3)
C17 H17 0.9400
C18 H18 0.9400
C19 H19A 0.9700
C19 H19B 0.9700
C19 H19C 0.9700
C20 C25 1.372(3)
C20 C21 1.386(3)
C21 C22 1.378(3)
C21 H21 0.9400
C22 C23 1.385(3)
C22 H22 0.9400
C23 C24 1.378(3)
C24 C25 1.379(3)
C24 H24 0.9400
C25 H25 0.9400
C26 H26A 0.9700
C26 H26B 0.9700
C26 H26C 0.9700
C27 C28 1.388(3)
C27 C32 1.391(3)
C28 C29 1.391(3)
C28 H28 0.9400
C29 C30 1.377(3)
C29 H29 0.9400
C30 C31 1.386(3)
C31 C32 1.378(3)
C31 H31 0.9400
C32 H32 0.9400
C33 C34 1.377(3)
C33 C38 1.383(3)
C34 C35 1.391(3)
C34 H34 0.9400
C35 C36 1.374(3)
C35 H35 0.9400
C36 C37 1.376(3)
C37 C38 1.377(3)
C37 H37 0.9400
C38 H38 0.9400
C39 H39A 0.9700
C39 H39B 0.9700
C39 H39C 0.9700
C40 C41 1.381(3)
C40 C45 1.387(3)
C41 C42 1.383(3)
C41 H41 0.9400
C42 C43 1.379(3)
C42 H42 0.9400
C43 C44 1.376(3)
C44 C45 1.375(3)
C44 H44 0.9400
C45 H45 0.9400
C46 H46A 0.9700
C46 H46B 0.9700
C46 H46C 0.9700
O5 C66 1.372(2)
O5 C69 1.411(3)
O6 C76B 1.34(2)
O6 C73 1.371(3)
O6 C76A 1.76(5)
O7 C86 1.368(2)
O7 C89 1.417(3)
O8 C93 1.376(2)
O8 C96 1.407(3)
N3 C63 1.413(3)
N3 C60 1.417(3)
N3 C70 1.424(3)
N4 C80 1.417(2)
N4 C90 1.417(2)
N4 C83 1.424(3)
C51 C77 1.539(2)
C51 C52 1.542(3)
C51 C56 1.543(3)
C51 C57 1.545(3)
C52 C53 1.529(3)
C52 H52A 0.9800
C52 H52B 0.9800
C53 C54 1.517(3)
C53 H53A 0.9800
C53 H53B 0.9800
C54 C55 1.512(3)
C54 H54A 0.9800
C54 H54B 0.9800
C55 C56 1.525(3)
C55 H55A 0.9800
C55 H55B 0.9800
C56 H56A 0.9800
C56 H56B 0.9800
C57 C62 1.386(3)
C57 C58 1.391(3)
C58 C59 1.379(3)
C58 H58 0.9400
C59 C60 1.392(3)
C59 H59 0.9400
C60 C61 1.381(3)
C61 C62 1.382(3)
C61 H61 0.9400
C62 H62 0.9400
C63 C64 1.380(3)
C63 C68 1.390(3)
C64 C65 1.378(3)
C64 H64 0.9400
C65 C66 1.378(3)
C65 H65 0.9400
C66 C67 1.375(3)
C67 C68 1.371(3)
C67 H67 0.9400
C68 H68 0.9400
C69 H69A 0.9700
C69 H69B 0.9700
C69 H69C 0.9700
C70 C71 1.370(3)
C70 C75 1.385(3)
C71 C72 1.386(3)
C71 H71 0.9400
C72 C73 1.371(4)
C72 H72 0.9400
C73 C74 1.378(3)
C74 C75 1.367(3)
C74 H74 0.9400
C75 H75 0.9400
C76A H76A 0.9700
C76A H76B 0.9700
C76A H76C 0.9700
C76B H76D 0.9700
C76B H76E 0.9700
C76B H76F 0.9700
C77 C78 1.387(3)
C77 C82 1.389(3)
C78 C79 1.383(3)
C78 H78 0.9400
C79 C80 1.385(3)
C79 H79 0.9400
C80 C81 1.387(3)
C81 C82 1.379(3)
C81 H81 0.9400
C82 H82 0.9400
C83 C88 1.376(3)
C83 C84 1.379(3)
C84 C85 1.374(3)
C84 H84 0.9400
C85 C86 1.382(3)
C85 H85 0.9400
C86 C87 1.372(3)
C87 C88 1.388(3)
C87 H87 0.9400
C88 H88 0.9400
C89 H89A 0.9700
C89 H89B 0.9700
C89 H89C 0.9700
C90 C95 1.381(3)
C90 C91 1.387(3)
C91 C92 1.377(3)
C91 H91 0.9400
C92 C93 1.376(3)
C92 H92 0.9400
C93 C94 1.375(3)
C94 C95 1.383(3)
C94 H94 0.9400
C95 H95 0.9400
C96 H96A 0.9700
C96 H96B 0.9700
C96 H96C 0.9700

loop_
_geom_torsion_atom_site_label_1
_geom_torsion_atom_site_label_2
_geom_torsion_atom_site_label_3
_geom_torsion_atom_site_label_4
_geom_torsion
C27 C1 C2 C3 174.64(16)
C7 C1 C2 C3 -65.1(2)
C6 C1 C2 C3 56.7(2)
C1 C2 C3 C4 -60.1(2)
C2 C3 C4 C5 57.1(3)
C3 C4 C5 C6 -55.1(3)
C4 C5 C6 C1 55.9(2)
C2 C1 C6 C5 -54.8(2)
C27 C1 C6 C5 -174.88(17)
C7 C1 C6 C5 66.2(2)
C2 C1 C7 C8 144.75(17)
C27 C1 C7 C8 -92.8(2)
C6 C1 C7 C8 26.3(2)
C2 C1 C7 C12 -38.3(2)
C27 C1 C7 C12 84.2(2)
C6 C1 C7 C12 -156.71(17)
C12 C7 C8 C9 0.2(3)
C1 C7 C8 C9 177.33(17)
C7 C8 C9 C10 0.9(3)
C8 C9 C10 C11 -1.1(3)
C8 C9 C10 N1 179.32(18)
C13 N1 C10 C11 139.7(2)
C20 N1 C10 C11 -38.4(3)
C13 N1 C10 C9 -40.8(3)
C20 N1 C10 C9 141.2(2)
C9 C10 C11 C12 0.3(3)
N1 C10 C11 C12 179.90(18)
C10 C11 C12 C7 0.8(3)
C8 C7 C12 C11 -1.0(3)
C1 C7 C12 C11 -178.15(17)
C10 N1 C13 C14 -26.7(3)
C20 N1 C13 C14 151.3(2)
C10 N1 C13 C18 154.10(19)
C20 N1 C13 C18 -27.8(3)
C18 C13 C14 C15 -0.6(3)
N1 C13 C14 C15 -179.78(19)
C13 C14 C15 C16 0.6(3)
C19 O1 C16 C15 -6.9(3)
C19 O1 C16 C17 174.5(2)
C14 C15 C16 O1 -178.41(19)
C14 C15 C16 C17 0.1(3)
O1 C16 C17 C18 177.87(18)
C15 C16 C17 C18 -0.8(3)
C16 C17 C18 C13 0.8(3)
C14 C13 C18 C17 -0.1(3)
N1 C13 C18 C17 179.11(19)
C10 N1 C20 C25 -60.9(3)
C13 N1 C20 C25 121.0(2)
C10 N1 C20 C21 118.2(2)
C13 N1 C20 C21 -59.9(3)
C25 C20 C21 C22 -0.1(3)
N1 C20 C21 C22 -179.28(19)
C20 C21 C22 C23 0.4(3)
C26 O2 C23 C24 -2.7(3)
C26 O2 C23 C22 179.1(2)
C21 C22 C23 O2 177.85(19)
C21 C22 C23 C24 -0.4(3)
O2 C23 C24 C25 -178.1(2)
C22 C23 C24 C25 0.0(3)
C21 C20 C25 C24 -0.3(3)
N1 C20 C25 C24 178.9(2)
C23 C24 C25 C20 0.3(3)
C2 C1 C27 C28 11.0(2)
C7 C1 C27 C28 -110.9(2)
C6 C1 C27 C28 127.67(19)
C2 C1 C27 C32 -169.30(17)
C7 C1 C27 C32 68.8(2)
C6 C1 C27 C32 -52.6(2)
C32 C27 C28 C29 0.3(3)
C1 C27 C28 C29 180.00(17)
C27 C28 C29 C30 -0.5(3)
C28 C29 C30 C31 0.5(3)
C28 C29 C30 N2 179.80(19)
C40 N2 C30 C29 -141.4(2)
C33 N2 C30 C29 43.8(3)
C40 N2 C30 C31 37.9(3)
C33 N2 C30 C31 -136.9(2)
C29 C30 C31 C32 -0.3(3)
N2 C30 C31 C32 -179.6(2)
C30 C31 C32 C27 0.1(3)
C28 C27 C32 C31 -0.1(3)
C1 C27 C32 C31 -179.83(18)
C30 N2 C33 C34 46.6(3)
C40 N2 C33 C34 -128.4(2)
C30 N2 C33 C38 -136.4(2)
C40 N2 C33 C38 48.6(3)
C38 C33 C34 C35 1.1(4)
N2 C33 C34 C35 178.1(2)
C33 C34 C35 C36 -1.6(4)
C39 O3 C36 C35 5.6(3)
C39 O3 C36 C37 -174.6(2)
C34 C35 C36 O3 -179.6(2)
C34 C35 C36 C37 0.7(3)
O3 C36 C37 C38 -179.0(2)
C35 C36 C37 C38 0.8(4)
C36 C37 C38 C33 -1.3(4)
C34 C33 C38 C37 0.4(4)
N2 C33 C38 C37 -176.7(2)
C30 N2 C40 C41 49.9(3)
C33 N2 C40 C41 -135.1(2)
C30 N2 C40 C45 -131.9(2)
C33 N2 C40 C45 43.1(3)
C45 C40 C41 C42 -0.5(3)
N2 C40 C41 C42 177.76(19)
C40 C41 C42 C43 -1.1(3)
C46 O4 C43 C44 171.35(19)
C46 O4 C43 C42 -9.2(3)
C41 C42 C43 O4 -177.57(19)
C41 C42 C43 C44 1.9(3)
O4 C43 C44 C45 178.46(18)
C42 C43 C44 C45 -1.0(3)
C43 C44 C45 C40 -0.6(3)
C41 C40 C45 C44 1.3(3)
N2 C40 C45 C44 -176.9(2)
C77 C51 C52 C53 -68.1(2)
C56 C51 C52 C53 54.3(2)
C57 C51 C52 C53 173.86(17)
C51 C52 C53 C54 -56.0(2)
C52 C53 C54 C55 54.3(3)
C53 C54 C55 C56 -55.6(3)
C54 C55 C56 C51 58.6(2)
C77 C51 C56 C55 67.8(2)
C52 C51 C56 C55 -55.6(2)
C57 C51 C56 C55 -173.80(17)
C77 C51 C57 C62 104.6(2)
C52 C51 C57 C62 -133.36(19)
C56 C51 C57 C62 -16.7(2)
C77 C51 C57 C58 -73.9(2)
C52 C51 C57 C58 48.1(2)
C56 C51 C57 C58 164.73(17)
C62 C57 C58 C59 -0.1(3)
C51 C57 C58 C59 178.53(18)
C57 C58 C59 C60 -0.1(3)
C58 C59 C60 C61 0.3(3)
C58 C59 C60 N3 -178.48(19)
C63 N3 C60 C61 145.8(2)
C70 N3 C60 C61 -36.3(3)
C63 N3 C60 C59 -35.4(3)
C70 N3 C60 C59 142.4(2)
C59 C60 C61 C62 -0.5(3)
N3 C60 C61 C62 178.38(19)
C60 C61 C62 C57 0.3(3)
C58 C57 C62 C61 0.0(3)
C51 C57 C62 C61 -178.62(18)
C60 N3 C63 C64 -41.9(3)
C70 N3 C63 C64 140.3(2)
C60 N3 C63 C68 139.3(2)
C70 N3 C63 C68 -38.6(3)
C68 C63 C64 C65 1.0(3)
N3 C63 C64 C65 -177.9(2)
C63 C64 C65 C66 1.1(3)
C69 O5 C66 C67 -174.7(2)
C69 O5 C66 C65 5.5(3)
C64 C65 C66 O5 177.85(19)
C64 C65 C66 C67 -1.9(3)
O5 C66 C67 C68 -179.1(2)
C65 C66 C67 C68 0.7(3)
C66 C67 C68 C63 1.4(4)
C64 C63 C68 C67 -2.2(3)
N3 C63 C68 C67 176.6(2)
C63 N3 C70 C71 -57.9(3)
C60 N3 C70 C71 124.2(2)
C63 N3 C70 C75 122.6(2)
C60 N3 C70 C75 -55.4(3)
C75 C70 C71 C72 0.2(4)
N3 C70 C71 C72 -179.4(2)
C70 C71 C72 C73 1.4(4)
C71 C72 C73 O6 179.4(2)
C71 C72 C73 C74 -1.5(4)
C76B O6 C73 C72 -1.9(7)
C76A O6 C73 C72 2.3(14)
C76B O6 C73 C74 178.9(6)
C76A O6 C73 C74 -176.9(14)
C72 C73 C74 C75 0.2(4)
O6 C73 C74 C75 179.4(2)
C73 C74 C75 C70 1.4(4)
C71 C70 C75 C74 -1.5(4)
N3 C70 C75 C74 178.0(2)
C52 C51 C77 C78 157.98(17)
C56 C51 C77 C78 38.5(2)
C57 C51 C77 C78 -82.6(2)
C52 C51 C77 C82 -26.1(2)
C56 C51 C77 C82 -145.58(18)
C57 C51 C77 C82 93.4(2)
C82 C77 C78 C79 2.2(3)
C51 C77 C78 C79 178.38(18)
C77 C78 C79 C80 -1.2(3)
C78 C79 C80 C81 -1.3(3)
C78 C79 C80 N4 179.00(18)
C90 N4 C80 C79 -140.6(2)
C83 N4 C80 C79 34.7(3)
C90 N4 C80 C81 39.7(3)
C83 N4 C80 C81 -145.0(2)
C79 C80 C81 C82 2.7(3)
N4 C80 C81 C82 -177.59(19)
C80 C81 C82 C77 -1.7(3)
C78 C77 C82 C81 -0.8(3)
C51 C77 C82 C81 -176.90(18)
C80 N4 C83 C88 -120.0(2)
C90 N4 C83 C88 55.4(3)
C80 N4 C83 C84 60.3(3)
C90 N4 C83 C84 -124.3(2)
C88 C83 C84 C85 -0.3(3)
N4 C83 C84 C85 179.40(19)
C83 C84 C85 C86 -0.6(3)
C89 O7 C86 C87 -1.0(3)
C89 O7 C86 C85 -179.3(2)
C84 C85 C86 O7 179.08(19)
C84 C85 C86 C87 0.7(3)
O7 C86 C87 C88 -178.1(2)
C85 C86 C87 C88 0.0(3)
C84 C83 C88 C87 1.0(3)
N4 C83 C88 C87 -178.6(2)
C86 C87 C88 C83 -0.9(3)
C80 N4 C90 C95 24.6(3)
C83 N4 C90 C95 -150.7(2)
C80 N4 C90 C91 -155.4(2)
C83 N4 C90 C91 29.3(3)
C95 C90 C91 C92 -0.3(3)
N4 C90 C91 C92 179.70(19)
C90 C91 C92 C93 -2.0(3)
C96 O8 C93 C94 -2.6(3)
C96 O8 C93 C92 176.8(2)
C91 C92 C93 C94 2.6(3)
C91 C92 C93 O8 -176.92(18)
O8 C93 C94 C95 178.7(2)
C92 C93 C94 C95 -0.8(3)
C91 C90 C95 C94 2.1(3)
N4 C90 C95 C94 -177.9(2)
C93 C94 C95 C90 -1.6(3)

_cod_database_fobs_code 2021670
